data_7222014
loop_
_publ_author_name
'ARUMUGAM, VIGNESH'
'Kaminsky, Werner'
'Nallasamy, Dharmaraj'

_publ_section_title
;
 ONO Pincer type Pd(II) complexes: Synthesis, crystal structure and
 catalytic activity towards C-2 arylation of quinoline scaffolds
;
_journal_name_full 'RSC Adv.'
_journal_paper_doi 10.1039/C5RA15342E
_journal_year 2015
_chemical_formula_moiety 'C37 H29 N2 O4 P Pd'
_chemical_formula_sum 'C37 H29 N2 O4 P Pd'
_chemical_formula_weight 702.99
_chemical_name_common pdmsna
_chemical_name_systematic
;
 pdmsna
;
_space_group_IT_number 14
_symmetry_cell_setting monoclinic
_symmetry_Int_Tables_number 14
_symmetry_space_group_name_Hall '-P 2ybc'
_symmetry_space_group_name_H-M 'P 1 21/c 1'
_atom_sites_solution_hydrogens geom
_atom_sites_solution_primary direct
_atom_sites_solution_secondary difmap
_audit_conform_dict_location ftp://ftp.iucr.org/pub/cif_core.dic
_audit_conform_dict_name cif_core.dic
_audit_conform_dict_version 2.4
_audit_creation_date 2014-08-01T14:15:45-00:00
_audit_creation_method 'WinGX routine CIF_UPDATE'
_audit_update_record
;
2015-02-06 deposited with the CCDC.
2015-09-04 downloaded from the CCDC.
;
_cell_angle_alpha 90
_cell_angle_beta 94.528(8)
_cell_angle_gamma 90
_cell_formula_units_Z 4
_cell_length_a 15.087(2)
_cell_length_b 21.144(3)
_cell_length_c 9.3879(15)
_cell_measurement_reflns_used 2130
_cell_measurement_temperature 100(2)
_cell_measurement_theta_max 20
_cell_measurement_theta_min 3
_cell_volume 2985.4(8)
_computing_cell_refinement 'SAINT (Bruker, 2007)'
_computing_data_collection 'APEX2 (Bruker, 2007)'
_computing_data_reduction 'SAINT (Bruker, 2007)'
_computing_molecular_graphics 'ORTEP-3 for Windows (Farrugia, 1997)'
_computing_publication_material 'SHELXL-97 (Sheldrick, 1997)'
_computing_structure_refinement 'SHELXL-97 (Sheldrick, 2008)'
_computing_structure_solution 'SHELXS97 (Sheldrick, 1997)'
_diffrn_ambient_temperature 100(2)
_diffrn_measured_fraction_theta_full 0.943
_diffrn_measured_fraction_theta_max 0.898
_diffrn_measurement_device_type 'Bruker APEXII CCD area-detector'
_diffrn_measurement_method '\f and \w scans'
_diffrn_radiation_monochromator graphite
_diffrn_radiation_type MoK\a
_diffrn_radiation_wavelength 0.71073
_diffrn_reflns_av_R_equivalents 0.093
_diffrn_reflns_av_unetI/netI 0.0775
_diffrn_reflns_limit_h_max 17
_diffrn_reflns_limit_h_min -18
_diffrn_reflns_limit_k_max 25
_diffrn_reflns_limit_k_min -25
_diffrn_reflns_limit_l_max 10
_diffrn_reflns_limit_l_min -10
_diffrn_reflns_number 40321
_diffrn_reflns_theta_full 25
_diffrn_reflns_theta_max 25.78
_diffrn_reflns_theta_min 2.35
_diffrn_source 'fine-focus sealed tube'
_exptl_absorpt_coefficient_mu 0.721
_exptl_absorpt_correction_T_max 0.9857
_exptl_absorpt_correction_T_min 0.7373
_exptl_absorpt_correction_type multi-scan
_exptl_absorpt_process_details '(SADABS; Bruker, 2007)'
_exptl_crystal_colour brown
_exptl_crystal_density_diffrn 1.564
_exptl_crystal_density_method 'not measured'
_exptl_crystal_description piece
_exptl_crystal_F_000 1432
_exptl_crystal_size_max 0.45
_exptl_crystal_size_mid 0.15
_exptl_crystal_size_min 0.02
_refine_diff_density_max 0.728
_refine_diff_density_min -0.808
_refine_diff_density_rms 0.109
_refine_ls_extinction_method none
_refine_ls_goodness_of_fit_ref 1.082
_refine_ls_hydrogen_treatment mixed
_refine_ls_matrix_type full
_refine_ls_number_parameters 410
_refine_ls_number_reflns 5156
_refine_ls_number_restraints 0
_refine_ls_restrained_S_all 1.082
_refine_ls_R_factor_all 0.0964
_refine_ls_R_factor_gt 0.0568
_refine_ls_shift/su_max 0.001
_refine_ls_shift/su_mean 0
_refine_ls_structure_factor_coef Fsqd
_refine_ls_weighting_details 'calc w=1/[\s^2^(Fo^2^)+(0.0240P)^2^+11.1340P] where P=(Fo^2^+2Fc^2^)/3'
_refine_ls_weighting_scheme calc
_refine_ls_wR_factor_gt 0.1004
_refine_ls_wR_factor_ref 0.1155
_reflns_number_gt 3641
_reflns_number_total 5156
_reflns_threshold_expression >2\s(I)
_cod_data_source_file c5ra15342e2.cif
_cod_data_source_block pdmsna_0ma
_cod_original_cell_volume 2985.5(8)
_cod_original_sg_symbol_H-M 'P 21/c'
_cod_database_code 7222014

loop_
_symmetry_equiv_pos_as_xyz
'x, y, z'
'-x, y+1/2, -z+1/2'
'-x, -y, -z'
'x, -y-1/2, z-1/2'

loop_
_atom_site_label
_atom_site_type_symbol
_atom_site_fract_x
_atom_site_fract_y
_atom_site_fract_z
_atom_site_U_iso_or_equiv
_atom_site_adp_type
_atom_site_occupancy
_atom_site_symmetry_multiplicity
_atom_site_calc_flag
_atom_site_refinement_flags
C1 C 0.2773(3) 1.1427(3) -0.0602(6) 0.0260(14) Uani 1 1 d .
H7 H 0.275 1.187 -0.0438 0.031 Uiso 1 1 calc R
C2 C 0.3142(3) 1.1218(3) -0.1878(6) 0.0254(14) Uani 1 1 d .
C3 C 0.3211(3) 1.0576(3) -0.2298(6) 0.0259(14) Uani 1 1 d .
C4 C 0.3544(3) 1.0445(3) -0.3608(7) 0.0287(14) Uani 1 1 d .
H6 H 0.3569 1.0019 -0.3921 0.034 Uiso 1 1 calc R
C5 C 0.3840(4) 1.0923(3) -0.4468(7) 0.0316(15) Uani 1 1 d .
C6 C 0.4092(4) 1.0183(3) -0.6308(7) 0.0417(16) Uani 1 1 d .
H1 H 0.4412 0.9893 -0.5637 0.063 Uiso 1 1 calc R
H2 H 0.4349 1.0164 -0.7233 0.063 Uiso 1 1 calc R
H3 H 0.3464 1.0062 -0.6429 0.063 Uiso 1 1 calc R
C7 C 0.3804(3) 1.1556(3) -0.4037(7) 0.0318(15) Uani 1 1 d .
H5 H 0.4014 1.1884 -0.4615 0.038 Uiso 1 1 calc R
C8 C 0.3463(3) 1.1692(3) -0.2782(7) 0.0303(15) Uani 1 1 d .
H4 H 0.3438 1.2121 -0.2491 0.036 Uiso 1 1 calc R
C9 C 0.1937(3) 1.0859(3) 0.2427(6) 0.0246(14) Uani 1 1 d .
C10 C 0.1595(3) 1.1042(2) 0.3804(6) 0.0228(13) Uani 1 1 d .
C11 C 0.1258(3) 1.0580(3) 0.4636(7) 0.0285(14) Uani 1 1 d .
H8 H 0.1244 1.0156 0.4303 0.034 Uiso 1 1 calc R
C12 C 0.0932(3) 1.0715(3) 0.5963(7) 0.0276(14) Uani 1 1 d .
C13 C 0.0572(4) 1.0239(3) 0.6788(7) 0.0336(15) Uani 1 1 d .
H13 H 0.0526 0.982 0.6427 0.04 Uiso 1 1 calc R
C14 C 0.0283(4) 1.0372(3) 0.8111(7) 0.0352(16) Uani 1 1 d .
H12 H 0.003 1.0049 0.8653 0.042 Uiso 1 1 calc R
C15 C 0.0370(3) 1.0992(3) 0.8651(7) 0.0304(15) Uani 1 1 d .
H11 H 0.0189 1.1083 0.9575 0.036 Uiso 1 1 calc R
C16 C 0.0704(3) 1.1456(3) 0.7872(7) 0.0317(15) Uani 1 1 d .
H10 H 0.0754 1.1871 0.8259 0.038 Uiso 1 1 calc R
C17 C 0.0984(3) 1.1342(3) 0.6489(6) 0.0245(13) Uani 1 1 d .
C18 C 0.1329(3) 1.1810(3) 0.5604(6) 0.0272(14) Uani 1 1 d .
H9 H 0.136 1.2235 0.5935 0.033 Uiso 1 1 calc R
C19 C 0.1615(3) 1.1678(3) 0.4317(6) 0.0248(14) Uani 1 1 d .
C20 C 0.2754(3) 0.8824(2) 0.2437(6) 0.0239(13) Uani 1 1 d .
C21 C 0.3560(4) 0.8663(3) 0.3170(7) 0.0307(14) Uani 1 1 d .
H18 H 0.4076 0.8618 0.266 0.037 Uiso 1 1 calc R
C22 C 0.3621(4) 0.8566(3) 0.4629(7) 0.0376(17) Uani 1 1 d .
H17 H 0.4176 0.8456 0.5115 0.045 Uiso 1 1 calc R
C23 C 0.2883(4) 0.8630(3) 0.5376(7) 0.0367(16) Uani 1 1 d .
H14 H 0.2923 0.8565 0.638 0.044 Uiso 1 1 calc R
C24 C 0.2072(4) 0.8789(3) 0.4653(7) 0.0344(15) Uani 1 1 d .
H15 H 0.1558 0.8829 0.5168 0.041 Uiso 1 1 calc R
C25 C 0.2009(4) 0.8886(3) 0.3220(6) 0.0260(14) Uani 1 1 d .
H16 H 0.1452 0.8997 0.2745 0.031 Uiso 1 1 calc R
C26 C 0.3663(3) 0.8758(2) -0.0171(6) 0.0204(12) Uani 1 1 d .
C27 C 0.3698(4) 0.8165(3) -0.0804(6) 0.0317(15) Uani 1 1 d .
H23 H 0.3201 0.7889 -0.0818 0.038 Uiso 1 1 calc R
C28 C 0.4469(4) 0.7978(3) -0.1418(7) 0.0400(17) Uani 1 1 d .
H22 H 0.4487 0.758 -0.1882 0.048 Uiso 1 1 calc R
C29 C 0.5198(4) 0.8364(3) -0.1356(7) 0.0348(15) Uani 1 1 d .
H21 H 0.5721 0.8233 -0.1775 0.042 Uiso 1 1 calc R
C30 C 0.5172(4) 0.8944(3) -0.0680(7) 0.0359(16) Uani 1 1 d .
H20 H 0.5685 0.9206 -0.0604 0.043 Uiso 1 1 calc R
C31 C 0.4401(3) 0.9144(3) -0.0116(6) 0.0276(14) Uani 1 1 d .
H19 H 0.4379 0.955 0.0312 0.033 Uiso 1 1 calc R
C32 C 0.1759(3) 0.8598(2) -0.0285(6) 0.0227(13) Uani 1 1 d .
C33 C 0.1467(3) 0.8021(2) 0.0232(6) 0.0287(14) Uani 1 1 d .
H28 H 0.1753 0.7845 0.1078 0.034 Uiso 1 1 calc R
C34 C 0.0764(3) 0.7706(3) -0.0479(7) 0.0320(15) Uani 1 1 d .
H27 H 0.0563 0.7315 -0.0123 0.038 Uiso 1 1 calc R
C35 C 0.0351(4) 0.7965(3) -0.1726(7) 0.0318(15) Uani 1 1 d .
H26 H -0.0132 0.7749 -0.2219 0.038 Uiso 1 1 calc R
C36 C 0.0631(3) 0.8522(3) -0.2243(6) 0.0296(14) Uani 1 1 d .
H25 H 0.0344 0.8694 -0.3093 0.036 Uiso 1 1 calc R
C37 C 0.1344(3) 0.8844(3) -0.1527(6) 0.0261(13) Uani 1 1 d .
H24 H 0.1543 0.9233 -0.1896 0.031 Uiso 1 1 calc R
N1 N 0.2472(3) 1.1065(2) 0.0336(5) 0.0233(11) Uani 1 1 d .
N2 N 0.2159(3) 1.1316(2) 0.1574(5) 0.0256(11) Uani 1 1 d .
O1 O 0.2981(2) 1.00763(17) -0.1586(4) 0.0293(9) Uani 1 1 d .
O2 O 0.4166(3) 1.0823(2) -0.5752(5) 0.0388(11) Uani 1 1 d .
O3 O 0.1994(2) 1.02598(16) 0.2171(4) 0.0296(10) Uani 1 1 d .
O4 O 0.1938(3) 1.21504(18) 0.3528(5) 0.0315(10) Uani 1 1 d .
H4O H 0.213(4) 1.197(3) 0.264(7) 0.047 Uiso 1 1 d .
P1 P 0.26693(9) 0.90506(6) 0.05690(16) 0.0215(4) Uani 1 1 d .
Pd1 Pd 0.25186(3) 1.01225(2) 0.03149(5) 0.02417(15) Uani 1 1 d .

loop_
_atom_site_aniso_label
_atom_site_aniso_U_11
_atom_site_aniso_U_22
_atom_site_aniso_U_33
_atom_site_aniso_U_23
_atom_site_aniso_U_13
_atom_site_aniso_U_12
C1 0.014(3) 0.027(3) 0.036(4) 0.004(3) -0.001(3) -0.004(2)
C2 0.010(3) 0.037(3) 0.027(4) 0.006(3) -0.007(2) 0.005(2)
C3 0.011(3) 0.038(4) 0.028(4) 0.003(3) -0.006(3) -0.001(2)
C4 0.020(3) 0.030(3) 0.035(4) 0.003(3) -0.005(3) 0.001(2)
C5 0.018(3) 0.047(4) 0.028(4) 0.003(3) -0.006(3) -0.002(3)
C6 0.039(4) 0.051(4) 0.034(4) -0.008(3) -0.001(3) -0.006(3)
C7 0.016(3) 0.041(4) 0.037(4) 0.008(3) 0.000(3) -0.005(3)
C8 0.018(3) 0.030(3) 0.042(4) 0.006(3) -0.004(3) 0.003(2)
C9 0.011(3) 0.027(3) 0.035(4) 0.005(3) -0.007(3) 0.000(2)
C10 0.011(3) 0.028(3) 0.029(4) 0.002(2) -0.003(2) 0.004(2)
C11 0.016(3) 0.026(3) 0.042(4) -0.002(3) -0.004(3) 0.002(2)
C12 0.014(3) 0.030(3) 0.037(4) 0.004(3) -0.007(3) 0.005(2)
C13 0.027(3) 0.030(4) 0.042(4) 0.000(3) -0.006(3) 0.006(3)
C14 0.027(3) 0.038(4) 0.040(5) 0.009(3) -0.002(3) 0.006(3)
C15 0.013(3) 0.047(4) 0.030(4) -0.004(3) -0.002(3) 0.006(3)
C16 0.013(3) 0.033(4) 0.047(5) 0.000(3) -0.008(3) 0.004(3)
C17 0.010(3) 0.033(3) 0.030(4) -0.001(3) -0.006(3) 0.002(2)
C18 0.021(3) 0.028(3) 0.032(4) -0.005(3) -0.001(3) 0.004(2)
C19 0.008(3) 0.033(3) 0.033(4) 0.004(3) -0.004(3) 0.000(2)
C20 0.024(3) 0.020(3) 0.027(4) -0.002(2) -0.003(3) 0.000(2)
C21 0.023(3) 0.033(3) 0.035(4) 0.000(3) -0.004(3) 0.000(3)
C22 0.031(4) 0.041(4) 0.038(5) 0.003(3) -0.015(3) 0.002(3)
C23 0.046(4) 0.036(4) 0.027(4) 0.001(3) -0.001(3) 0.001(3)
C24 0.038(4) 0.038(4) 0.028(4) -0.004(3) 0.005(3) 0.000(3)
C25 0.017(3) 0.034(3) 0.027(4) -0.001(3) 0.000(3) -0.001(2)
C26 0.009(3) 0.028(3) 0.023(3) 0.004(2) -0.005(2) 0.004(2)
C27 0.018(3) 0.035(4) 0.042(4) 0.000(3) 0.000(3) -0.005(3)
C28 0.024(4) 0.036(4) 0.060(5) -0.011(3) 0.001(3) 0.005(3)
C29 0.017(3) 0.046(4) 0.042(4) -0.001(3) 0.004(3) 0.004(3)
C30 0.016(3) 0.042(4) 0.049(5) 0.008(3) -0.003(3) -0.002(3)
C31 0.016(3) 0.027(3) 0.039(4) -0.002(3) -0.003(3) -0.001(2)
C32 0.010(3) 0.025(3) 0.032(4) -0.003(2) -0.003(2) 0.003(2)
C33 0.021(3) 0.026(3) 0.038(4) 0.001(3) -0.009(3) 0.000(2)
C34 0.017(3) 0.027(3) 0.052(5) 0.002(3) 0.000(3) -0.007(2)
C35 0.018(3) 0.041(4) 0.036(4) -0.006(3) -0.005(3) -0.007(3)
C36 0.018(3) 0.044(4) 0.025(4) 0.001(3) -0.007(3) 0.001(3)
C37 0.021(3) 0.027(3) 0.031(4) 0.001(3) 0.004(3) 0.000(2)
N1 0.007(2) 0.027(3) 0.034(3) -0.002(2) -0.007(2) 0.004(2)
N2 0.018(2) 0.028(3) 0.030(3) -0.002(2) -0.006(2) 0.003(2)
O1 0.026(2) 0.028(2) 0.033(3) 0.0004(18) -0.0006(17) -0.0019(17)
O2 0.036(3) 0.048(3) 0.032(3) 0.002(2) -0.001(2) -0.007(2)
O3 0.023(2) 0.023(2) 0.042(3) -0.0029(17) 0.0002(18) 0.0018(16)
O4 0.033(2) 0.028(2) 0.034(3) -0.0004(19) 0.004(2) -0.0028(18)
P1 0.0131(7) 0.0226(8) 0.0277(10) 0.0004(6) -0.0051(6) -0.0009(6)
Pd1 0.0156(2) 0.0235(2) 0.0325(3) 0.0009(2) -0.00366(17) -0.00068(19)

loop_
_atom_type_symbol
_atom_type_description
_atom_type_scat_dispersion_real
_atom_type_scat_dispersion_imag
_atom_type_scat_source
C C 0.0033 0.0016 'International Tables Vol C Tables 4.2.6.8 and 6.1.1.4'
H H 0 0 'International Tables Vol C Tables 4.2.6.8 and 6.1.1.4'
N N 0.0061 0.0033 'International Tables Vol C Tables 4.2.6.8 and 6.1.1.4'
O O 0.0106 0.006 'International Tables Vol C Tables 4.2.6.8 and 6.1.1.4'
P P 0.1023 0.0942 'International Tables Vol C Tables 4.2.6.8 and 6.1.1.4'
Pd Pd -0.9988 1.0072 'International Tables Vol C Tables 4.2.6.8 and 6.1.1.4'

loop_
_geom_angle_atom_site_label_1
_geom_angle_atom_site_label_2
_geom_angle_atom_site_label_3
_geom_angle
N1 C1 C2 125.1(5)
N1 C1 H7 117.4
C2 C1 H7 117.4
C3 C2 C8 118.2(6)
C3 C2 C1 124.7(5)
C8 C2 C1 117.1(5)
O1 C3 C4 114.8(5)
O1 C3 C2 126.9(6)
C4 C3 C2 118.3(5)
C5 C4 C3 121.6(6)
C5 C4 H6 119.2
C3 C4 H6 119.2
O2 C5 C4 124.0(6)
O2 C5 C7 115.6(5)
C4 C5 C7 120.3(6)
O2 C6 H1 109.5
O2 C6 H2 109.5
H1 C6 H2 109.5
O2 C6 H3 109.5
H1 C6 H3 109.5
H2 C6 H3 109.5
C8 C7 C5 118.8(6)
C8 C7 H5 120.6
C5 C7 H5 120.6
C7 C8 C2 122.7(6)
C7 C8 H4 118.6
C2 C8 H4 118.6
O3 C9 N2 125.7(6)
O3 C9 C10 116.8(5)
N2 C9 C10 117.5(5)
C11 C10 C19 118.5(6)
C11 C10 C9 118.8(5)
C19 C10 C9 122.8(5)
C10 C11 C12 122.1(5)
C10 C11 H8 119
C12 C11 H8 119
C11 C12 C13 121.4(5)
C11 C12 C17 119.2(5)
C13 C12 C17 119.4(6)
C14 C13 C12 121.0(6)
C14 C13 H13 119.5
C12 C13 H13 119.5
C13 C14 C15 119.2(6)
C13 C14 H12 120.4
C15 C14 H12 120.4
C16 C15 C14 120.8(6)
C16 C15 H11 119.6
C14 C15 H11 119.6
C15 C16 C17 121.6(6)
C15 C16 H10 119.2
C17 C16 H10 119.2
C12 C17 C16 117.9(5)
C12 C17 C18 117.5(6)
C16 C17 C18 124.6(5)
C19 C18 C17 122.7(5)
C19 C18 H9 118.6
C17 C18 H9 118.6
C18 C19 O4 119.5(5)
C18 C19 C10 119.9(5)
O4 C19 C10 120.5(5)
C21 C20 C25 118.1(5)
C21 C20 P1 122.3(5)
C25 C20 P1 119.1(4)
C22 C21 C20 120.9(6)
C22 C21 H18 119.5
C20 C21 H18 119.5
C23 C22 C21 120.0(5)
C23 C22 H17 120
C21 C22 H17 120
C22 C23 C24 119.5(6)
C22 C23 H14 120.2
C24 C23 H14 120.2
C25 C24 C23 120.7(6)
C25 C24 H15 119.6
C23 C24 H15 119.6
C24 C25 C20 120.8(5)
C24 C25 H16 119.6
C20 C25 H16 119.6
C31 C26 C27 119.4(5)
C31 C26 P1 118.4(4)
C27 C26 P1 122.2(4)
C26 C27 C28 119.6(5)
C26 C27 H23 120.2
C28 C27 H23 120.2
C29 C28 C27 120.5(6)
C29 C28 H22 119.8
C27 C28 H22 119.8
C28 C29 C30 119.8(6)
C28 C29 H21 120.1
C30 C29 H21 120.1
C31 C30 C29 120.1(5)
C31 C30 H20 120
C29 C30 H20 120
C26 C31 C30 120.5(5)
C26 C31 H19 119.7
C30 C31 H19 119.7
C37 C32 C33 119.2(5)
C37 C32 P1 116.9(4)
C33 C32 P1 123.9(4)
C34 C33 C32 120.4(5)
C34 C33 H28 119.8
C32 C33 H28 119.8
C33 C34 C35 119.4(5)
C33 C34 H27 120.3
C35 C34 H27 120.3
C36 C35 C34 120.8(5)
C36 C35 H26 119.6
C34 C35 H26 119.6
C35 C36 C37 120.1(5)
C35 C36 H25 119.9
C37 C36 H25 119.9
C32 C37 C36 120.1(5)
C32 C37 H24 120
C36 C37 H24 120
C1 N1 N2 120.5(5)
C1 N1 Pd1 125.3(4)
N2 N1 Pd1 113.8(3)
C9 N2 N1 110.2(5)
C3 O1 Pd1 123.3(4)
C5 O2 C6 116.3(5)
C9 O3 Pd1 110.0(4)
C19 O4 H4O 109(4)
C32 P1 C26 105.8(2)
C32 P1 C20 106.4(3)
C26 P1 C20 106.5(2)
C32 P1 Pd1 114.35(17)
C26 P1 Pd1 112.15(18)
C20 P1 Pd1 111.17(17)
O1 Pd1 O3 173.74(15)
O1 Pd1 N1 94.23(19)
O3 Pd1 N1 80.15(18)
O1 Pd1 P1 90.35(11)
O3 Pd1 P1 95.53(11)
N1 Pd1 P1 172.74(13)

loop_
_geom_bond_atom_site_label_1
_geom_bond_atom_site_label_2
_geom_bond_distance
C1 N1 1.277(7)
C1 C2 1.430(8)
C1 H7 0.95
C2 C3 1.421(8)
C2 C8 1.422(8)
C3 O1 1.311(6)
C3 C4 1.392(8)
C4 C5 1.389(8)
C4 H6 0.95
C5 O2 1.354(7)
C5 C7 1.400(8)
C6 O2 1.451(7)
C6 H1 0.98
C6 H2 0.98
C6 H3 0.98
C7 C8 1.353(8)
C7 H5 0.95
C8 H4 0.95
C9 O3 1.293(6)
C9 N2 1.316(7)
C9 C10 1.481(8)
C10 C11 1.373(8)
C10 C19 1.429(7)
C11 C12 1.405(8)
C11 H8 0.95
C12 C13 1.406(8)
C12 C17 1.414(7)
C13 C14 1.377(8)
C13 H13 0.95
C14 C15 1.408(8)
C14 H12 0.95
C15 C16 1.346(8)
C15 H11 0.95
C16 C17 1.417(8)
C16 H10 0.95
C17 C18 1.418(8)
C18 C19 1.344(8)
C18 H9 0.95
C19 O4 1.356(7)
C20 C21 1.393(7)
C20 C25 1.397(8)
C20 P1 1.812(6)
C21 C22 1.380(8)
C21 H18 0.95
C22 C23 1.369(9)
C22 H17 0.95
C23 C24 1.392(8)
C23 H14 0.95
C24 C25 1.356(8)
C24 H15 0.95
C25 H16 0.95
C26 C31 1.378(7)
C26 C27 1.390(7)
C26 P1 1.810(5)
C27 C28 1.395(8)
C27 H23 0.95
C28 C29 1.367(8)
C28 H22 0.95
C29 C30 1.384(8)
C29 H21 0.95
C30 C31 1.382(8)
C30 H20 0.95
C31 H19 0.95
C32 C37 1.381(7)
C32 C33 1.397(7)
C32 P1 1.809(5)
C33 C34 1.379(7)
C33 H28 0.95
C34 C35 1.394(8)
C34 H27 0.95
C35 C36 1.353(8)
C35 H26 0.95
C36 C37 1.400(7)
C36 H25 0.95
C37 H24 0.95
N1 N2 1.395(6)
N1 Pd1 1.993(4)
O1 Pd1 1.969(4)
O3 Pd1 1.991(4)
O4 H4O 0.98(6)
P1 Pd1 2.2885(14)
